data_4318436
loop_
_publ_author_name
'Eva Hevia'
'Julio P\'erez'
'V\'ictor Riera'
'Daniel Miguel'
'Scott Kassel'
'Arnold Rheinghold'

_publ_contact_author
;
     JULIO PEREZ
     Departamento de Quimica Organica e Inorganica/IUQOEM-Facultad de Qu\'imica
     Universidad de Oviedo
     C/ Julian Claveria s/n
     33006 Oviedo  (ASTURIAS)
     SPAIN
;
_publ_contact_author_email japm@sauron.quimica.uniovi.es
_publ_contact_author_fax +34-85-103446
_publ_contact_author_phone +34-85-102985
_publ_section_title
;
 New Synthetic Routes to Cationic Rhenium Tricarbonyl Bipyridine Complexes
 with Labile Ligands
;
_journal_name_full 'Inorganic Chemistry'
_journal_page_first 4673
_journal_page_last 4679
_journal_paper_doi 10.1021/ic020174c
_journal_volume 41
_journal_year 2002
_chemical_formula_sum 'C48 H26 B F24 N2 O4 Re'
_chemical_formula_weight 1347.72
_chemical_name_systematic
;
 ?
;
_space_group_IT_number 33
_symmetry_cell_setting orthorhombic
_symmetry_space_group_name_Hall 'P 2c -2n'
_symmetry_space_group_name_H-M 'P n a 21'
_atom_sites_solution_hydrogens geom
_atom_sites_solution_primary direct
_atom_sites_solution_secondary difmap
_audit_creation_method SHELXL-97
_cell_angle_alpha 90.00
_cell_angle_beta 90.00
_cell_angle_gamma 90.00
_cell_formula_units_Z 4
_cell_length_a 16.820(4)
_cell_length_b 16.663(4)
_cell_length_c 18.351(5)
_cell_measurement_temperature 293(2)
_cell_volume 5143(2)
_computing_cell_refinement 'Bruker SMART'
_computing_data_collection 'Bruker SMART'
_computing_data_reduction 'Bruker SHELXTL'
_computing_molecular_graphics 'Bruker SHELXTL'
_computing_publication_material 'Bruker SHELXTL'
_computing_structure_refinement 'SHELXL-97 (Sheldrick, 1997)'
_computing_structure_solution 'SHELXS-97 (Sheldrick, 1990)'
_diffrn_ambient_temperature 293(2)
_diffrn_measured_fraction_theta_full 0.995
_diffrn_measured_fraction_theta_max 0.995
_diffrn_measurement_device_type 'CCD area detector'
_diffrn_measurement_method 'phi and omega scans'
_diffrn_radiation_monochromator graphite
_diffrn_radiation_source 'fine-focus sealed tube'
_diffrn_radiation_type MoK\a
_diffrn_radiation_wavelength 0.71073
_diffrn_reflns_av_R_equivalents 0.0462
_diffrn_reflns_av_sigmaI/netI 0.0340
_diffrn_reflns_limit_h_max 18
_diffrn_reflns_limit_h_min -18
_diffrn_reflns_limit_k_max 18
_diffrn_reflns_limit_k_min -18
_diffrn_reflns_limit_l_max 20
_diffrn_reflns_limit_l_min -20
_diffrn_reflns_number 32465
_diffrn_reflns_theta_full 23.37
_diffrn_reflns_theta_max 23.37
_diffrn_reflns_theta_min 1.65
_exptl_absorpt_coefficient_mu 2.495
_exptl_absorpt_correction_T_max 1.000000
_exptl_absorpt_correction_T_min 0.745796
_exptl_absorpt_correction_type SADABS
_exptl_crystal_colour yellow
_exptl_crystal_density_diffrn 1.741
_exptl_crystal_density_method 'not measured'
_exptl_crystal_description prism
_exptl_crystal_F_000 2624
_exptl_crystal_size_max 0.1
_exptl_crystal_size_mid 0.15
_exptl_crystal_size_min 0.3
_refine_diff_density_max 0.640
_refine_diff_density_min -0.968
_refine_diff_density_rms 0.074
_refine_ls_abs_structure_details 'Flack H D (1983), Acta Cryst. A39, 876-881'
_refine_ls_abs_structure_Flack -0.009(9)
_refine_ls_extinction_method none
_refine_ls_goodness_of_fit_ref 1.019
_refine_ls_hydrogen_treatment mixed
_refine_ls_matrix_type full
_refine_ls_number_parameters 723
_refine_ls_number_reflns 7439
_refine_ls_number_restraints 1
_refine_ls_restrained_S_all 1.019
_refine_ls_R_factor_all 0.0487
_refine_ls_R_factor_gt 0.0384
_refine_ls_shift/su_max 0.116
_refine_ls_shift/su_mean 0.032
_refine_ls_structure_factor_coef Fsqd
_refine_ls_weighting_details 'calc w=1/[\s^2^(Fo^2^)+(0.0419P)^2^+11.5628P] where P=(Fo^2^+2Fc^2^)/3'
_refine_ls_weighting_scheme calc
_refine_ls_wR_factor_gt 0.0884
_refine_ls_wR_factor_ref 0.0951
_reflns_number_gt 6328
_reflns_number_total 7439
_reflns_threshold_expression >2sigma(I)
_cod_data_source_file ic020174c_2.cif
_cod_data_source_block Compound_6a_(aced)
_cod_depositor_comments
;
The following automatic conversions were performed:

'_symmetry_cell_setting' value 'Orthorhombic' changed to
'orthorhombic' according to the built-in table from CIF Core
dictionary named 'cif_core.dic' version 2.4.1 from 2010-06-29.

Automatic conversion script
Id: cif_fix_values 1646 2011-03-28 12:23:43Z adriana 
;
_cod_database_code 4318436

loop_
_symmetry_equiv_pos_as_xyz
'x, y, z'
'-x, -y, z+1/2'
'x+1/2, -y+1/2, z'
'-x+1/2, y+1/2, z+1/2'

loop_
_atom_site_label
_atom_site_type_symbol
_atom_site_fract_x
_atom_site_fract_y
_atom_site_fract_z
_atom_site_U_iso_or_equiv
_atom_site_adp_type
_atom_site_occupancy
_atom_site_symmetry_multiplicity
_atom_site_calc_flag
_atom_site_refinement_flags
_atom_site_disorder_assembly
_atom_site_disorder_group
Re1 Re 0.026830(15) 0.944977(16) 0.78270(3) 0.05360(10) Uani 1 1 d . . .
N1 N 0.1428(4) 0.9104(4) 0.8214(3) 0.0447(15) Uani 1 1 d . . .
N2 N 0.1031(4) 1.0449(4) 0.7597(3) 0.0520(18) Uani 1 1 d . . .
C1 C -0.0093(6) 0.9881(6) 0.8734(7) 0.078(3) Uani 1 1 d . . .
O1 O -0.0296(5) 1.0136(6) 0.9283(5) 0.107(3) Uani 1 1 d . . .
C2 C -0.0707(7) 0.9833(8) 0.7394(7) 0.093(3) Uani 1 1 d . . .
O2 O -0.1254(5) 1.0075(6) 0.7102(5) 0.119(3) Uani 1 1 d . . .
C3 C -0.0281(6) 0.8471(7) 0.8038(5) 0.081(3) Uani 1 1 d . . .
O3 O -0.0602(6) 0.7901(6) 0.8181(6) 0.133(4) Uani 1 1 d . . .
O4 O 0.0810(3) 0.9068(4) 0.6803(3) 0.0607(14) Uani 1 1 d . . .
C4 C 0.0646(6) 0.8743(7) 0.6252(6) 0.079(3) Uani 1 1 d . . .
C5 C -0.0144(11) 0.831(2) 0.6171(13) 0.34(2) Uani 1 1 d . . .
H5A H -0.0219 0.7951 0.6576 0.504 Uiso 1 1 calc R . .
H5B H -0.0144 0.8005 0.5726 0.504 Uiso 1 1 calc R . .
H5C H -0.0569 0.8693 0.6160 0.504 Uiso 1 1 calc R . .
C6 C 0.1194(8) 0.8645(8) 0.5644(6) 0.107(4) Uani 1 1 d . . .
H6A H 0.1727 0.8744 0.5807 0.160 Uiso 1 1 calc R . .
H6B H 0.1060 0.9019 0.5265 0.160 Uiso 1 1 calc R . .
H6C H 0.1156 0.8108 0.5459 0.160 Uiso 1 1 calc R . .
C11 C 0.1584(6) 0.8428(5) 0.8567(4) 0.062(2) Uani 1 1 d . . .
H11 H 0.1164 0.8096 0.8699 0.075 Uiso 1 1 calc R . .
C12 C 0.2338(8) 0.8204(7) 0.8742(5) 0.082(3) Uani 1 1 d . . .
H12 H 0.2424 0.7732 0.9000 0.098 Uiso 1 1 calc R . .
C13 C 0.2960(7) 0.8664(8) 0.8543(6) 0.084(3) Uani 1 1 d . . .
H13 H 0.3479 0.8509 0.8648 0.101 Uiso 1 1 calc R . .
C14 C 0.2805(6) 0.9370(7) 0.8181(5) 0.072(3) Uani 1 1 d . . .
H14 H 0.3220 0.9705 0.8041 0.086 Uiso 1 1 calc R . .
C15 C 0.2040(5) 0.9573(5) 0.8029(3) 0.048(2) Uani 1 1 d . . .
C16 C 0.1804(5) 1.0344(4) 0.7691(5) 0.054(2) Uani 1 1 d . . .
C17 C 0.2351(7) 1.0930(7) 0.7512(5) 0.083(3) Uani 1 1 d . . .
H17 H 0.2894 1.0839 0.7558 0.099 Uiso 1 1 calc R . .
C18 C 0.2058(10) 1.1669(7) 0.7256(6) 0.092(4) Uani 1 1 d . . .
H18 H 0.2406 1.2084 0.7142 0.110 Uiso 1 1 calc R . .
C19 C 0.1274(11) 1.1768(7) 0.7179(6) 0.105(4) Uani 1 1 d . . .
H19 H 0.1070 1.2255 0.7017 0.126 Uiso 1 1 calc R . .
C20 C 0.0780(7) 1.1155(6) 0.7340(5) 0.076(3) Uani 1 1 d . . .
H20 H 0.0238 1.1227 0.7268 0.091 Uiso 1 1 calc R . .
B1 B 0.1382(5) 0.4251(5) 0.6151(4) 0.0400(19) Uani 1 1 d . . .
C51 C 0.1893(4) 0.3505(4) 0.5820(4) 0.0360(16) Uani 1 1 d . . .
C52 C 0.1562(4) 0.2785(4) 0.5580(4) 0.0421(17) Uani 1 1 d . . .
H52 H 0.1012 0.2746 0.5544 0.051 Uiso 1 1 calc R . .
C53 C 0.2020(5) 0.2126(5) 0.5393(4) 0.051(2) Uani 1 1 d . . .
C54 C 0.2839(5) 0.2157(5) 0.5446(4) 0.052(2) Uani 1 1 d . . .
H54 H 0.3145 0.1712 0.5323 0.063 Uiso 1 1 calc R . .
C55 C 0.3192(4) 0.2842(5) 0.5680(4) 0.052(2) Uani 1 1 d . . .
C56 C 0.2719(4) 0.3509(5) 0.5866(4) 0.0473(19) Uani 1 1 d . . .
H56 H 0.2971 0.3974 0.6025 0.057 Uiso 1 1 calc R . .
C57 C 0.1656(7) 0.1380(6) 0.5125(6) 0.072(3) Uani 1 1 d . . .
C58 C 0.4073(6) 0.2935(9) 0.5707(8) 0.112(5) Uani 1 1 d . . .
C61 C 0.0547(4) 0.4447(4) 0.5732(4) 0.0415(17) Uani 1 1 d . . .
C62 C 0.0351(5) 0.4191(5) 0.5040(4) 0.0452(18) Uani 1 1 d . . .
H62 H 0.0692 0.3837 0.4804 0.054 Uiso 1 1 calc R . .
C63 C -0.0326(5) 0.4435(5) 0.4682(4) 0.0481(19) Uani 1 1 d . . .
C64 C -0.0852(5) 0.4946(5) 0.5019(5) 0.055(2) Uani 1 1 d . . .
H64 H -0.1318 0.5104 0.4787 0.066 Uiso 1 1 calc R . .
C65 C -0.0671(5) 0.5221(5) 0.5712(4) 0.052(2) Uani 1 1 d . . .
C66 C 0.0007(5) 0.4974(5) 0.6051(4) 0.0509(19) Uani 1 1 d . . .
H66 H 0.0115 0.5166 0.6517 0.061 Uiso 1 1 calc R . .
C67 C -0.0519(7) 0.4112(7) 0.3951(5) 0.073(3) Uani 1 1 d . . .
C68 C -0.1205(6) 0.5792(8) 0.6059(6) 0.085(3) Uani 1 1 d . . .
C71 C 0.1873(4) 0.5092(4) 0.6082(4) 0.0398(16) Uani 1 1 d . . .
C72 C 0.2263(5) 0.5309(5) 0.5446(4) 0.0500(19) Uani 1 1 d . . .
H72 H 0.2268 0.4941 0.5064 0.060 Uiso 1 1 calc R . .
C73 C 0.2639(5) 0.6026(6) 0.5344(4) 0.054(2) Uani 1 1 d . . .
C74 C 0.2630(5) 0.6589(5) 0.5912(4) 0.056(2) Uani 1 1 d . . .
H74 H 0.2883 0.7081 0.5857 0.067 Uiso 1 1 calc R . .
C75 C 0.2250(5) 0.6407(4) 0.6540(4) 0.051(2) Uani 1 1 d . . .
C76 C 0.1887(5) 0.5670(4) 0.6626(4) 0.0489(19) Uani 1 1 d . . .
H76 H 0.1641 0.5556 0.7067 0.059 Uiso 1 1 calc R . .
C77 C 0.3032(9) 0.6216(7) 0.4644(6) 0.091(4) Uani 1 1 d . . .
C78 C 0.2230(8) 0.6984(6) 0.7141(6) 0.078(3) Uani 1 1 d . . .
C81 C 0.1252(4) 0.4010(4) 0.7015(4) 0.0378(17) Uani 1 1 d . . .
C82 C 0.0537(6) 0.3767(5) 0.7320(5) 0.051(2) Uani 1 1 d . . .
H82 H 0.0080 0.3774 0.7034 0.061 Uiso 1 1 calc R . .
C83 C 0.0484(6) 0.3515(6) 0.8037(5) 0.063(3) Uani 1 1 d . . .
C84 C 0.1128(6) 0.3504(6) 0.8483(5) 0.059(2) Uani 1 1 d . . .
H84 H 0.1083 0.3339 0.8966 0.071 Uiso 1 1 calc R . .
C85 C 0.1850(6) 0.3744(6) 0.8206(6) 0.052(3) Uani 1 1 d . . .
C86 C 0.1885(6) 0.3984(5) 0.7483(5) 0.042(2) Uani 1 1 d . . .
H86 H 0.2378 0.4139 0.7302 0.050 Uiso 1 1 calc R . .
C87 C -0.0282(7) 0.3267(11) 0.8340(7) 0.100(4) Uani 1 1 d . . .
C88 C 0.2569(7) 0.3737(8) 0.8646(5) 0.077(3) Uani 1 1 d . . .
F1 F 0.1961(7) 0.0764(5) 0.5275(11) 0.248(10) Uani 1 1 d . . .
F2 F 0.1643(13) 0.1313(8) 0.4485(5) 0.267(10) Uani 1 1 d . . .
F3 F 0.0970(5) 0.1262(6) 0.5312(9) 0.254(9) Uani 1 1 d . . .
F4 F 0.4431(4) 0.2686(9) 0.5195(6) 0.210(7) Uani 1 1 d . . .
F5 F 0.4325(4) 0.3502(8) 0.5992(10) 0.251(9) Uani 1 1 d . . .
F6 F 0.4358(6) 0.2402(12) 0.6156(10) 0.278(10) Uani 1 1 d . . .
F7 F 0.0014(7) 0.4305(8) 0.3467(4) 0.196(6) Uani 1 1 d . . .
F8 F -0.0533(9) 0.3396(5) 0.3883(4) 0.198(6) Uani 1 1 d . . .
F9 F -0.1111(6) 0.4429(6) 0.3633(5) 0.169(5) Uani 1 1 d . . .
F10 F -0.1899(6) 0.5495(6) 0.6233(8) 0.201(6) Uani 1 1 d . . .
F11 F -0.1409(8) 0.6390(6) 0.5705(5) 0.200(6) Uani 1 1 d . . .
F12 F -0.0984(6) 0.6063(7) 0.6662(5) 0.183(5) Uani 1 1 d . . .
F13 F 0.3427(5) 0.5614(5) 0.4377(4) 0.129(3) Uani 1 1 d . . .
F14 F 0.2520(6) 0.6366(6) 0.4127(4) 0.153(3) Uani 1 1 d . . .
F15 F 0.3506(6) 0.6828(5) 0.4677(4) 0.142(3) Uani 1 1 d . . .
F16 F 0.2461(6) 0.6717(4) 0.7744(5) 0.146(3) Uani 1 1 d . . .
F17 F 0.2548(8) 0.7660(5) 0.7020(4) 0.196(6) Uani 1 1 d . . .
F18 F 0.1510(6) 0.7195(6) 0.7318(6) 0.167(4) Uani 1 1 d . . .
F19 F -0.0637(10) 0.2757(12) 0.7972(10) 0.299(12) Uani 1 1 d . . .
F20 F -0.0322(5) 0.3013(11) 0.8940(6) 0.268(10) Uani 1 1 d . . .
F21 F -0.0803(6) 0.3757(11) 0.8302(12) 0.302(13) Uani 1 1 d . . .
F22 F 0.2461(5) 0.3505(9) 0.9309(5) 0.195(5) Uani 1 1 d . . .
F23 F 0.3143(5) 0.3416(8) 0.8410(5) 0.210(7) Uani 1 1 d . . .
F24 F 0.2818(6) 0.4465(6) 0.8779(7) 0.186(5) Uani 1 1 d . . .

loop_
_atom_site_aniso_label
_atom_site_aniso_U_11
_atom_site_aniso_U_22
_atom_site_aniso_U_33
_atom_site_aniso_U_23
_atom_site_aniso_U_13
_atom_site_aniso_U_12
Re1 0.04783(16) 0.05372(17) 0.05925(17) 0.0026(3) 0.0017(3) 0.00464(14)
N1 0.053(4) 0.046(4) 0.035(3) 0.000(3) -0.003(3) 0.010(3)
N2 0.072(5) 0.037(4) 0.047(4) 0.009(3) 0.006(3) 0.004(3)
C1 0.076(7) 0.060(6) 0.098(8) 0.011(6) 0.011(6) 0.004(5)
O1 0.121(7) 0.111(6) 0.089(5) -0.023(5) 0.040(5) 0.011(5)
C2 0.070(7) 0.111(9) 0.097(8) -0.007(7) 0.013(7) -0.001(7)
O2 0.060(5) 0.157(8) 0.141(8) 0.006(6) -0.021(5) 0.040(5)
C3 0.070(6) 0.092(7) 0.081(9) -0.008(5) -0.002(5) -0.008(6)
O3 0.124(7) 0.090(6) 0.185(11) 0.018(6) 0.021(6) -0.046(6)
O4 0.063(4) 0.067(4) 0.052(3) -0.011(3) -0.003(3) 0.009(3)
C4 0.061(6) 0.104(8) 0.071(7) -0.014(6) -0.011(5) 0.008(6)
C5 0.137(16) 0.66(6) 0.21(2) -0.24(3) 0.049(16) -0.17(3)
C6 0.138(11) 0.117(10) 0.066(7) -0.008(6) 0.032(7) 0.022(9)
C11 0.097(7) 0.049(5) 0.041(5) 0.003(4) -0.009(5) 0.007(5)
C12 0.109(9) 0.083(8) 0.054(6) 0.002(5) -0.022(6) 0.031(8)
C13 0.078(7) 0.112(9) 0.062(6) -0.029(6) -0.030(6) 0.042(7)
C14 0.064(6) 0.092(8) 0.060(5) -0.010(5) -0.004(4) 0.008(5)
C15 0.052(4) 0.056(5) 0.037(5) -0.012(3) -0.003(3) -0.002(4)
C16 0.062(5) 0.048(4) 0.051(7) 0.002(4) 0.010(4) -0.013(4)
C17 0.093(7) 0.088(8) 0.067(6) -0.011(5) 0.009(5) -0.033(7)
C18 0.151(12) 0.064(7) 0.062(6) -0.005(5) 0.022(7) -0.038(8)
C19 0.176(14) 0.060(7) 0.077(8) 0.025(6) 0.037(9) 0.011(9)
C20 0.109(8) 0.059(6) 0.061(6) 0.008(5) 0.007(6) 0.017(6)
B1 0.039(4) 0.037(5) 0.044(5) -0.003(4) 0.000(4) 0.002(4)
C51 0.033(4) 0.043(4) 0.032(3) 0.001(3) -0.007(3) -0.007(3)
C52 0.037(4) 0.045(4) 0.043(4) -0.003(3) 0.002(3) 0.006(3)
C53 0.066(5) 0.034(4) 0.054(5) -0.007(4) -0.004(4) 0.006(4)
C54 0.050(5) 0.055(5) 0.052(5) -0.010(4) 0.000(4) 0.018(4)
C55 0.040(4) 0.060(5) 0.054(5) -0.014(4) -0.008(4) 0.006(4)
C56 0.042(4) 0.044(5) 0.056(5) -0.014(4) -0.010(4) 0.001(4)
C57 0.099(8) 0.044(6) 0.073(7) -0.018(5) 0.003(6) -0.002(5)
C58 0.045(6) 0.143(11) 0.147(12) -0.100(10) -0.049(7) 0.049(7)
C61 0.043(4) 0.037(4) 0.045(4) 0.001(3) 0.001(3) 0.002(3)
C62 0.048(4) 0.043(4) 0.044(4) 0.002(3) 0.006(4) 0.001(4)
C63 0.054(5) 0.046(5) 0.045(4) -0.002(4) -0.012(4) 0.004(4)
C64 0.044(4) 0.062(6) 0.060(5) 0.009(4) -0.012(4) 0.013(4)
C65 0.045(5) 0.055(5) 0.058(5) 0.000(4) -0.001(4) 0.011(4)
C66 0.061(5) 0.043(5) 0.050(5) 0.000(4) -0.002(4) 0.005(4)
C67 0.097(8) 0.067(7) 0.054(6) 0.007(5) -0.018(5) 0.022(6)
C68 0.060(6) 0.117(10) 0.078(7) -0.007(7) -0.011(6) 0.040(6)
C71 0.042(4) 0.035(4) 0.042(4) -0.006(3) -0.004(3) 0.005(3)
C72 0.063(5) 0.046(5) 0.040(4) -0.015(3) 0.009(4) -0.004(4)
C73 0.053(5) 0.061(6) 0.049(5) 0.000(4) 0.005(4) -0.014(5)
C74 0.066(5) 0.046(5) 0.056(5) -0.006(4) 0.005(4) -0.009(4)
C75 0.064(5) 0.039(4) 0.050(5) -0.006(4) 0.008(4) 0.002(4)
C76 0.052(5) 0.046(5) 0.049(5) 0.002(4) 0.013(4) 0.000(4)
C77 0.128(10) 0.079(8) 0.066(7) -0.016(6) 0.016(7) -0.022(8)
C78 0.120(9) 0.055(6) 0.057(6) -0.018(5) 0.021(6) -0.015(6)
C81 0.036(4) 0.032(4) 0.045(4) -0.004(3) 0.002(3) 0.006(3)
C82 0.043(5) 0.044(5) 0.066(6) 0.001(4) -0.003(4) 0.000(4)
C83 0.053(5) 0.054(5) 0.081(9) 0.020(5) 0.016(5) 0.002(4)
C84 0.069(6) 0.060(6) 0.050(5) 0.010(4) 0.002(5) 0.014(5)
C85 0.053(6) 0.041(5) 0.062(6) -0.010(4) 0.004(5) 0.009(4)
C86 0.042(5) 0.046(5) 0.037(4) -0.007(4) 0.007(4) 0.004(4)
C87 0.046(6) 0.157(13) 0.098(9) 0.037(9) -0.007(6) -0.025(8)
C88 0.076(7) 0.101(8) 0.053(6) -0.015(5) -0.023(5) 0.012(7)
F1 0.181(11) 0.052(5) 0.51(3) -0.048(9) -0.127(14) 0.002(6)
F2 0.52(3) 0.174(11) 0.105(7) -0.025(7) -0.036(11) -0.219(15)
F3 0.103(6) 0.152(8) 0.51(2) -0.228(13) 0.123(10) -0.080(6)
F4 0.047(4) 0.361(17) 0.222(11) -0.159(13) 0.029(6) -0.011(7)
F5 0.043(4) 0.237(12) 0.47(2) -0.236(15) -0.036(7) 0.022(6)
F6 0.076(6) 0.44(3) 0.319(19) 0.153(19) -0.056(9) 0.038(10)
F7 0.201(10) 0.326(17) 0.061(5) -0.032(7) 0.001(6) -0.076(11)
F8 0.419(19) 0.076(5) 0.099(6) -0.026(4) -0.102(8) 0.015(8)
F9 0.187(9) 0.198(9) 0.123(6) -0.076(6) -0.106(7) 0.098(7)
F10 0.110(7) 0.169(9) 0.323(16) -0.078(10) 0.102(9) 0.010(6)
F11 0.310(14) 0.157(8) 0.131(7) 0.015(6) 0.040(8) 0.179(10)
F12 0.161(8) 0.250(11) 0.137(7) -0.109(7) -0.040(6) 0.144(8)
F13 0.152(7) 0.130(6) 0.105(5) -0.018(5) 0.079(5) -0.021(5)
F14 0.170(8) 0.225(10) 0.064(4) 0.035(5) 0.002(5) -0.004(7)
F15 0.203(8) 0.130(6) 0.094(5) -0.016(4) 0.065(5) -0.098(6)
F16 0.277(10) 0.093(4) 0.067(4) -0.041(4) -0.046(7) 0.012(5)
F17 0.379(16) 0.093(6) 0.117(6) -0.059(5) 0.089(8) -0.130(8)
F18 0.165(8) 0.151(8) 0.186(8) -0.109(7) 0.034(7) 0.020(7)
F19 0.242(13) 0.42(2) 0.238(16) -0.138(17) 0.155(13) -0.257(17)
F20 0.100(6) 0.55(3) 0.154(9) 0.201(14) 0.019(6) -0.079(10)
F21 0.061(5) 0.36(2) 0.49(3) 0.22(2) 0.104(10) 0.043(10)
F22 0.128(7) 0.367(16) 0.091(6) 0.083(8) -0.056(5) -0.045(9)
F23 0.110(6) 0.375(17) 0.146(7) -0.118(9) -0.078(6) 0.145(9)
F24 0.164(9) 0.138(8) 0.255(12) -0.016(8) -0.141(9) -0.023(6)

loop_
_atom_type_symbol
_atom_type_description
_atom_type_scat_dispersion_real
_atom_type_scat_dispersion_imag
_atom_type_scat_source
C C 0.0033 0.0016 'International Tables Vol C Tables 4.2.6.8 and 6.1.1.4'
H H 0.0000 0.0000 'International Tables Vol C Tables 4.2.6.8 and 6.1.1.4'
N N 0.0061 0.0033 'International Tables Vol C Tables 4.2.6.8 and 6.1.1.4'
O O 0.0106 0.0060 'International Tables Vol C Tables 4.2.6.8 and 6.1.1.4'
F F 0.0171 0.0103 'International Tables Vol C Tables 4.2.6.8 and 6.1.1.4'
Re Re -1.0185 7.2310 'International Tables Vol C Tables 4.2.6.8 and 6.1.1.4'
B B 0.0013 0.0007 'International Tables Vol C Tables 4.2.6.8 and 6.1.1.4'

loop_
_geom_angle_atom_site_label_1
_geom_angle_atom_site_label_2
_geom_angle_atom_site_label_3
_geom_angle
_geom_angle_site_symmetry_1
_geom_angle_site_symmetry_3
_geom_angle_publ_flag
C1 Re1 C3 89.5(4) . . ?
C1 Re1 C2 87.9(5) . . ?
C3 Re1 C2 87.4(5) . . ?
C1 Re1 N2 94.0(4) . . ?
C3 Re1 N2 172.1(4) . . ?
C2 Re1 N2 99.8(4) . . ?
C1 Re1 N1 95.8(4) . . ?
C3 Re1 N1 98.2(3) . . ?
C2 Re1 N1 173.3(4) . . ?
N2 Re1 N1 74.4(2) . . ?
C1 Re1 O4 172.5(4) . . ?
C3 Re1 O4 97.4(3) . . ?
C2 Re1 O4 95.6(4) . . ?
N2 Re1 O4 78.9(2) . . ?
N1 Re1 O4 80.1(2) . . ?
C11 N1 C15 118.0(7) . . ?
C11 N1 Re1 124.6(6) . . ?
C15 N1 Re1 117.2(5) . . ?
C16 N2 C20 118.2(8) . . ?
C16 N2 Re1 117.4(5) . . ?
C20 N2 Re1 124.4(7) . . ?
O1 C1 Re1 178.7(11) . . ?
O2 C2 Re1 175.7(11) . . ?
O3 C3 Re1 178.2(10) . . ?
C4 O4 Re1 140.6(7) . . ?
O4 C4 C6 124.0(10) . . ?
O4 C4 C5 120.5(12) . . ?
C6 C4 C5 115.1(12) . . ?
N1 C11 C12 122.2(10) . . ?
C13 C12 C11 120.3(10) . . ?
C12 C13 C14 118.0(10) . . ?
C15 C14 C13 119.5(10) . . ?
N1 C15 C14 122.1(8) . . ?
N1 C15 C16 114.1(7) . . ?
C14 C15 C16 123.7(8) . . ?
N2 C16 C17 122.0(9) . . ?
N2 C16 C15 115.6(7) . . ?
C17 C16 C15 122.4(9) . . ?
C16 C17 C18 117.7(11) . . ?
C19 C18 C17 119.3(11) . . ?
C18 C19 C20 119.4(11) . . ?
N2 C20 C19 123.4(12) . . ?
C71 B1 C51 111.1(6) . . ?
C71 B1 C61 103.1(6) . . ?
C51 B1 C61 115.5(6) . . ?
C71 B1 C81 110.6(6) . . ?
C51 B1 C81 104.0(6) . . ?
C61 B1 C81 112.7(6) . . ?
C56 C51 C52 115.0(6) . . ?
C56 C51 B1 120.0(6) . . ?
C52 C51 B1 124.3(6) . . ?
C53 C52 C51 122.5(7) . . ?
C54 C53 C52 120.5(7) . . ?
C54 C53 C57 118.1(8) . . ?
C52 C53 C57 121.4(8) . . ?
C55 C54 C53 119.3(7) . . ?
C54 C55 C56 119.6(7) . . ?
C54 C55 C58 122.2(8) . . ?
C56 C55 C58 118.1(8) . . ?
C51 C56 C55 123.0(7) . . ?
F1 C57 F2 99.0(13) . . ?
F1 C57 F3 101.9(13) . . ?
F2 C57 F3 104.3(14) . . ?
F1 C57 C53 118.5(11) . . ?
F2 C57 C53 114.8(10) . . ?
F3 C57 C53 115.9(9) . . ?
F5 C58 F4 117.1(16) . . ?
F5 C58 F6 97.9(13) . . ?
F4 C58 F6 94.4(13) . . ?
F5 C58 C55 117.5(9) . . ?
F4 C58 C55 116.1(9) . . ?
F6 C58 C55 108.4(14) . . ?
C62 C61 C66 115.2(7) . . ?
C62 C61 B1 125.2(7) . . ?
C66 C61 B1 119.3(7) . . ?
C63 C62 C61 123.1(7) . . ?
C64 C63 C62 120.1(7) . . ?
C64 C63 C67 119.4(7) . . ?
C62 C63 C67 120.4(7) . . ?
C63 C64 C65 118.4(7) . . ?
C66 C65 C64 120.2(7) . . ?
C66 C65 C68 121.0(8) . . ?
C64 C65 C68 118.8(7) . . ?
C65 C66 C61 123.0(8) . . ?
F8 C67 F9 110.5(11) . . ?
F8 C67 F7 100.9(11) . . ?
F9 C67 F7 97.1(10) . . ?
F8 C67 C63 117.4(8) . . ?
F9 C67 C63 115.9(9) . . ?
F7 C67 C63 112.2(10) . . ?
F11 C68 F12 104.8(13) . . ?
F11 C68 F10 100.7(11) . . ?
F12 C68 F10 100.7(11) . . ?
F11 C68 C65 117.8(10) . . ?
F12 C68 C65 116.1(8) . . ?
F10 C68 C65 114.3(11) . . ?
C76 C71 C72 114.6(7) . . ?
C76 C71 B1 123.3(7) . . ?
C72 C71 B1 121.9(6) . . ?
C73 C72 C71 124.2(7) . . ?
C72 C73 C74 118.6(7) . . ?
C72 C73 C77 120.9(8) . . ?
C74 C73 C77 120.5(8) . . ?
C75 C74 C73 119.3(8) . . ?
C74 C75 C76 120.3(7) . . ?
C74 C75 C78 120.4(8) . . ?
C76 C75 C78 119.2(8) . . ?
C75 C76 C71 123.0(7) . . ?
F15 C77 F13 108.0(11) . . ?
F15 C77 F14 106.8(11) . . ?
F13 C77 F14 102.2(10) . . ?
F15 C77 C73 113.7(9) . . ?
F13 C77 C73 113.0(10) . . ?
F14 C77 C73 112.2(11) . . ?
F16 C78 F17 109.9(11) . . ?
F16 C78 F18 99.4(10) . . ?
F17 C78 F18 101.3(11) . . ?
F16 C78 C75 115.2(9) . . ?
F17 C78 C75 116.2(9) . . ?
F18 C78 C75 112.7(10) . . ?
C86 C81 C82 114.3(7) . . ?
C86 C81 B1 120.4(7) . . ?
C82 C81 B1 125.1(7) . . ?
C81 C82 C83 121.9(10) . . ?
C84 C83 C82 121.6(10) . . ?
C84 C83 C87 118.1(9) . . ?
C82 C83 C87 120.3(10) . . ?
C83 C84 C85 118.5(9) . . ?
C84 C85 C86 118.4(11) . . ?
C84 C85 C88 121.7(9) . . ?
C86 C85 C88 119.9(11) . . ?
C81 C86 C85 125.2(10) . . ?
F20 C87 F21 104.7(16) . . ?
F20 C87 F19 103.5(17) . . ?
F21 C87 F19 94.8(14) . . ?
F20 C87 C83 120.4(10) . . ?
F21 C87 C83 115.4(13) . . ?
F19 C87 C83 114.4(13) . . ?
F23 C88 F22 108.9(12) . . ?
F23 C88 F24 103.1(12) . . ?
F22 C88 F24 98.5(10) . . ?
F23 C88 C85 118.5(9) . . ?
F22 C88 C85 114.2(10) . . ?
F24 C88 C85 111.3(10) . . ?

loop_
_geom_bond_atom_site_label_1
_geom_bond_atom_site_label_2
_geom_bond_distance
_geom_bond_site_symmetry_2
_geom_bond_publ_flag
Re1 C1 1.911(13) . ?
Re1 C3 1.914(12) . ?
Re1 C2 1.931(13) . ?
Re1 N2 2.143(6) . ?
Re1 N1 2.154(6) . ?
Re1 O4 2.183(6) . ?
N1 C11 1.326(10) . ?
N1 C15 1.336(10) . ?
N2 C16 1.324(11) . ?
N2 C20 1.336(11) . ?
C1 O1 1.147(12) . ?
C2 O2 1.138(13) . ?
C3 O3 1.124(12) . ?
O4 C4 1.181(11) . ?
C4 C6 1.457(14) . ?
C4 C5 1.52(2) . ?
C11 C12 1.360(15) . ?
C12 C13 1.348(16) . ?
C13 C14 1.376(15) . ?
C14 C15 1.360(12) . ?
C15 C16 1.480(11) . ?
C16 C17 1.381(12) . ?
C17 C18 1.406(17) . ?
C18 C19 1.337(18) . ?
C19 C20 1.349(16) . ?
B1 C71 1.631(11) . ?
B1 C51 1.630(11) . ?
B1 C61 1.635(11) . ?
B1 C81 1.649(11) . ?
C51 C56 1.391(10) . ?
C51 C52 1.394(10) . ?
C52 C53 1.385(10) . ?
C53 C54 1.381(11) . ?
C53 C57 1.470(12) . ?
C54 C55 1.356(11) . ?
C55 C56 1.408(10) . ?
C55 C58 1.492(12) . ?
C57 F1 1.180(14) . ?
C57 F2 1.181(12) . ?
C57 F3 1.219(12) . ?
C58 F5 1.160(13) . ?
C58 F4 1.190(13) . ?
C58 F6 1.302(19) . ?
C61 C62 1.380(10) . ?
C61 C66 1.391(11) . ?
C62 C63 1.376(11) . ?
C63 C64 1.375(11) . ?
C63 C67 1.481(12) . ?
C64 C65 1.386(11) . ?
C65 C66 1.363(11) . ?
C65 C68 1.455(13) . ?
C67 F8 1.200(12) . ?
C67 F9 1.271(11) . ?
C67 F7 1.302(14) . ?
C68 F11 1.239(13) . ?
C68 F12 1.251(12) . ?
C68 F10 1.307(14) . ?
C71 C76 1.386(10) . ?
C71 C72 1.387(10) . ?
C72 C73 1.366(11) . ?
C73 C74 1.402(12) . ?
C73 C77 1.479(13) . ?
C74 C75 1.352(11) . ?
C75 C76 1.381(10) . ?
C75 C78 1.463(12) . ?
C77 F15 1.296(12) . ?
C77 F13 1.300(13) . ?
C77 F14 1.306(15) . ?
C78 F16 1.254(13) . ?
C78 F17 1.266(11) . ?
C78 F18 1.302(14) . ?
C81 C86 1.370(11) . ?
C81 C82 1.386(12) . ?
C82 C83 1.386(13) . ?
C83 C84 1.359(13) . ?
C83 C87 1.461(14) . ?
C84 C85 1.376(13) . ?
C85 C86 1.386(10) . ?
C85 C88 1.454(14) . ?
C87 F20 1.182(13) . ?
C87 F21 1.201(17) . ?
C87 F19 1.239(17) . ?
C88 F23 1.187(12) . ?
C88 F22 1.290(13) . ?
C88 F24 1.306(13) . ?

loop_
_geom_torsion_atom_site_label_1
_geom_torsion_atom_site_label_2
_geom_torsion_atom_site_label_3
_geom_torsion_atom_site_label_4
_geom_torsion
_geom_torsion_site_symmetry_1
_geom_torsion_site_symmetry_2
_geom_torsion_site_symmetry_3
_geom_torsion_site_symmetry_4
_geom_torsion_publ_flag
C1 Re1 N1 C11 82.9(7) . . . . ?
C3 Re1 N1 C11 -7.4(7) . . . . ?
C2 Re1 N1 C11 -153(3) . . . . ?
N2 Re1 N1 C11 175.4(6) . . . . ?
O4 Re1 N1 C11 -103.5(6) . . . . ?
C1 Re1 N1 C15 -103.0(6) . . . . ?
C3 Re1 N1 C15 166.7(5) . . . . ?
C2 Re1 N1 C15 21(4) . . . . ?
N2 Re1 N1 C15 -10.5(5) . . . . ?
O4 Re1 N1 C15 70.6(5) . . . . ?
C1 Re1 N2 C16 104.2(6) . . . . ?
C3 Re1 N2 C16 -11(2) . . . . ?
C2 Re1 N2 C16 -167.2(6) . . . . ?
N1 Re1 N2 C16 9.2(5) . . . . ?
O4 Re1 N2 C16 -73.4(6) . . . . ?
C1 Re1 N2 C20 -78.6(7) . . . . ?
C3 Re1 N2 C20 166(2) . . . . ?
C2 Re1 N2 C20 10.0(7) . . . . ?
N1 Re1 N2 C20 -173.6(7) . . . . ?
O4 Re1 N2 C20 103.8(6) . . . . ?
C3 Re1 C1 O1 98(46) . . . . ?
C2 Re1 C1 O1 -175(100) . . . . ?
N2 Re1 C1 O1 -75(46) . . . . ?
N1 Re1 C1 O1 -1(46) . . . . ?
O4 Re1 C1 O1 -57(47) . . . . ?
C1 Re1 C2 O2 137(16) . . . . ?
C3 Re1 C2 O2 -133(16) . . . . ?
N2 Re1 C2 O2 44(16) . . . . ?
N1 Re1 C2 O2 13(19) . . . . ?
O4 Re1 C2 O2 -36(16) . . . . ?
C1 Re1 C3 O3 -26(33) . . . . ?
C2 Re1 C3 O3 -114(33) . . . . ?
N2 Re1 C3 O3 90(33) . . . . ?
N1 Re1 C3 O3 70(33) . . . . ?
O4 Re1 C3 O3 151(33) . . . . ?
C1 Re1 O4 C4 -159(3) . . . . ?
C3 Re1 O4 C4 46.9(11) . . . . ?
C2 Re1 O4 C4 -41.2(12) . . . . ?
N2 Re1 O4 C4 -140.1(11) . . . . ?
N1 Re1 O4 C4 144.0(11) . . . . ?
Re1 O4 C4 C6 175.2(8) . . . . ?
Re1 O4 C4 C5 -12(2) . . . . ?
C15 N1 C11 C12 -0.1(12) . . . . ?
Re1 N1 C11 C12 174.0(7) . . . . ?
N1 C11 C12 C13 -1.5(15) . . . . ?
C11 C12 C13 C14 1.9(15) . . . . ?
C12 C13 C14 C15 -0.8(13) . . . . ?
C11 N1 C15 C14 1.1(10) . . . . ?
Re1 N1 C15 C14 -173.4(6) . . . . ?
C11 N1 C15 C16 -175.2(7) . . . . ?
Re1 N1 C15 C16 10.3(8) . . . . ?
C13 C14 C15 N1 -0.7(12) . . . . ?
C13 C14 C15 C16 175.3(8) . . . . ?
C20 N2 C16 C17 -1.9(12) . . . . ?
Re1 N2 C16 C17 175.5(7) . . . . ?
C20 N2 C16 C15 175.6(7) . . . . ?
Re1 N2 C16 C15 -7.0(9) . . . . ?
N1 C15 C16 N2 -2.2(10) . . . . ?
C14 C15 C16 N2 -178.5(7) . . . . ?
N1 C15 C16 C17 175.3(8) . . . . ?
C14 C15 C16 C17 -1.0(12) . . . . ?
N2 C16 C17 C18 3.1(13) . . . . ?
C15 C16 C17 C18 -174.2(8) . . . . ?
C16 C17 C18 C19 -1.7(15) . . . . ?
C17 C18 C19 C20 -0.8(18) . . . . ?
C16 N2 C20 C19 -0.8(13) . . . . ?
Re1 N2 C20 C19 -178.0(8) . . . . ?
C18 C19 C20 N2 2.2(17) . . . . ?
C71 B1 C51 C56 32.0(9) . . . . ?
C61 B1 C51 C56 149.0(7) . . . . ?
C81 B1 C51 C56 -87.0(8) . . . . ?
C71 B1 C51 C52 -157.9(6) . . . . ?
C61 B1 C51 C52 -40.9(10) . . . . ?
C81 B1 C51 C52 83.1(8) . . . . ?
C56 C51 C52 C53 -0.7(10) . . . . ?
B1 C51 C52 C53 -171.2(7) . . . . ?
C51 C52 C53 C54 0.8(11) . . . . ?
C51 C52 C53 C57 -178.6(8) . . . . ?
C52 C53 C54 C55 -0.4(12) . . . . ?
C57 C53 C54 C55 179.0(8) . . . . ?
C53 C54 C55 C56 0.1(12) . . . . ?
C53 C54 C55 C58 -176.1(10) . . . . ?
C52 C51 C56 C55 0.3(11) . . . . ?
B1 C51 C56 C55 171.3(7) . . . . ?
C54 C55 C56 C51 -0.1(13) . . . . ?
C58 C55 C56 C51 176.3(10) . . . . ?
C54 C53 C57 F1 34.1(18) . . . . ?
C52 C53 C57 F1 -146.5(14) . . . . ?
C54 C53 C57 F2 -82.5(18) . . . . ?
C52 C53 C57 F2 96.9(17) . . . . ?
C54 C53 C57 F3 155.7(13) . . . . ?
C52 C53 C57 F3 -24.9(17) . . . . ?
C54 C55 C58 F5 -171.3(17) . . . . ?
C56 C55 C58 F5 12(2) . . . . ?
C54 C55 C58 F4 43(2) . . . . ?
C56 C55 C58 F4 -133.3(15) . . . . ?
C54 C55 C58 F6 -61.7(17) . . . . ?
C56 C55 C58 F6 122.1(15) . . . . ?
C71 B1 C61 C62 103.4(8) . . . . ?
C51 B1 C61 C62 -18.0(11) . . . . ?
C81 B1 C61 C62 -137.4(7) . . . . ?
C71 B1 C61 C66 -70.0(8) . . . . ?
C51 B1 C61 C66 168.6(7) . . . . ?
C81 B1 C61 C66 49.2(9) . . . . ?
C66 C61 C62 C63 0.2(12) . . . . ?
B1 C61 C62 C63 -173.4(7) . . . . ?
C61 C62 C63 C64 -1.2(13) . . . . ?
C61 C62 C63 C67 -177.5(9) . . . . ?
C62 C63 C64 C65 1.7(12) . . . . ?
C67 C63 C64 C65 178.0(9) . . . . ?
C63 C64 C65 C66 -1.1(13) . . . . ?
C63 C64 C65 C68 177.1(9) . . . . ?
C64 C65 C66 C61 0.1(14) . . . . ?
C68 C65 C66 C61 -178.1(9) . . . . ?
C62 C61 C66 C65 0.4(12) . . . . ?
B1 C61 C66 C65 174.4(8) . . . . ?
C64 C63 C67 F8 -123.2(13) . . . . ?
C62 C63 C67 F8 53.0(16) . . . . ?
C64 C63 C67 F9 10.4(15) . . . . ?
C62 C63 C67 F9 -173.4(10) . . . . ?
C64 C63 C67 F7 120.6(11) . . . . ?
C62 C63 C67 F7 -63.1(13) . . . . ?
C66 C65 C68 F11 128.7(13) . . . . ?
C64 C65 C68 F11 -49.6(17) . . . . ?
C66 C65 C68 F12 3.2(18) . . . . ?
C64 C65 C68 F12 -175.0(12) . . . . ?
C66 C65 C68 F10 -113.4(13) . . . . ?
C64 C65 C68 F10 68.3(14) . . . . ?
C51 B1 C71 C76 -139.3(7) . . . . ?
C61 B1 C71 C76 96.4(8) . . . . ?
C81 B1 C71 C76 -24.3(10) . . . . ?
C51 B1 C71 C72 45.5(9) . . . . ?
C61 B1 C71 C72 -78.8(8) . . . . ?
C81 B1 C71 C72 160.5(7) . . . . ?
C76 C71 C72 C73 0.2(12) . . . . ?
B1 C71 C72 C73 175.7(8) . . . . ?
C71 C72 C73 C74 -0.5(13) . . . . ?
C71 C72 C73 C77 -179.1(10) . . . . ?
C72 C73 C74 C75 -0.2(13) . . . . ?
C77 C73 C74 C75 178.4(10) . . . . ?
C73 C74 C75 C76 1.2(13) . . . . ?
C73 C74 C75 C78 -179.9(9) . . . . ?
C74 C75 C76 C71 -1.6(13) . . . . ?
C78 C75 C76 C71 179.5(9) . . . . ?
C72 C71 C76 C75 0.9(11) . . . . ?
B1 C71 C76 C75 -174.6(7) . . . . ?
C72 C73 C77 F15 -165.6(10) . . . . ?
C74 C73 C77 F15 15.9(17) . . . . ?
C72 C73 C77 F13 -41.9(16) . . . . ?
C74 C73 C77 F13 139.5(10) . . . . ?
C72 C73 C77 F14 73.0(14) . . . . ?
C74 C73 C77 F14 -105.5(12) . . . . ?
C74 C75 C78 F16 -127.0(11) . . . . ?
C76 C75 C78 F16 52.0(14) . . . . ?
C74 C75 C78 F17 3.6(17) . . . . ?
C76 C75 C78 F17 -177.5(11) . . . . ?
C74 C75 C78 F18 119.9(11) . . . . ?
C76 C75 C78 F18 -61.1(13) . . . . ?
C71 B1 C81 C86 -52.1(9) . . . . ?
C51 B1 C81 C86 67.2(9) . . . . ?
C61 B1 C81 C86 -166.9(7) . . . . ?
C71 B1 C81 C82 132.6(8) . . . . ?
C51 B1 C81 C82 -108.0(8) . . . . ?
C61 B1 C81 C82 17.8(11) . . . . ?
C86 C81 C82 C83 -0.5(13) . . . . ?
B1 C81 C82 C83 175.0(8) . . . . ?
C81 C82 C83 C84 1.0(15) . . . . ?
C81 C82 C83 C87 179.7(11) . . . . ?
C82 C83 C84 C85 -0.7(15) . . . . ?
C87 C83 C84 C85 -179.4(11) . . . . ?
C83 C84 C85 C86 0.0(14) . . . . ?
C83 C84 C85 C88 -179.0(10) . . . . ?
C82 C81 C86 C85 -0.3(13) . . . . ?
B1 C81 C86 C85 -176.0(8) . . . . ?
C84 C85 C86 C81 0.5(14) . . . . ?
C88 C85 C86 C81 179.6(9) . . . . ?
C84 C83 C87 F20 -5(2) . . . . ?
C82 C83 C87 F20 176.2(17) . . . . ?
C84 C83 C87 F21 122.1(18) . . . . ?
C82 C83 C87 F21 -57(2) . . . . ?
C84 C83 C87 F19 -129.4(18) . . . . ?
C82 C83 C87 F19 52(2) . . . . ?
C84 C85 C88 F23 129.1(14) . . . . ?
C86 C85 C88 F23 -49.9(18) . . . . ?
C84 C85 C88 F22 -1.2(17) . . . . ?
C86 C85 C88 F22 179.8(11) . . . . ?
C84 C85 C88 F24 -111.6(13) . . . . ?
C86 C85 C88 F24 69.4(13) . . . . ?
